data_7717335
loop_
_publ_author_name
'Fener, Benjamin'
'Sch\"uler, Philipp'
'Liebing, Phil'
'G\"orls, Helmar'
'Westerhausen, Matthias'

_publ_section_title
;
 Syntheses and Structures of Dimesitylphosphinite Complexes of the Alkali
 Metals as well as Their Catalytic Activity in Hydro-phosphorylation
 Reactions
;
_journal_name_full 'Dalton Transactions'
_journal_paper_doi 10.1039/D4DT02721C
_journal_year 2024
_chemical_formula_moiety 'C48 H72 K2 O8 P2'
_chemical_formula_sum 'C48 H72 K2 O8 P2'
_chemical_formula_weight 917.19
_space_group_crystal_system monoclinic
_space_group_IT_number 14
_space_group_name_Hall '-P 2yn'
_space_group_name_H-M_alt 'P 1 21/n 1'
_atom_sites_solution_hydrogens geom
_audit_creation_method SHELXL-2018/3
_audit_update_record
;
2024-10-18 deposited with the CCDC.	2024-10-23 downloaded from the CCDC.
;
_cell_angle_alpha 90
_cell_angle_beta 107.955(2)
_cell_angle_gamma 90
_cell_formula_units_Z 4
_cell_length_a 14.5018(6)
_cell_length_b 17.0309(7)
_cell_length_c 21.3573(7)
_cell_measurement_reflns_used 33921
_cell_measurement_temperature 133(2)
_cell_measurement_theta_max 27.482
_cell_measurement_theta_min 1.507
_cell_volume 5017.9(3)
_computing_cell_refinement DENZO
_computing_data_collection COLLECT
_computing_data_reduction DENZO
_computing_molecular_graphics SHELXTL/PC
_computing_publication_material 'SHELXL-2018/3 (Sheldrick, 2018)'
_computing_structure_refinement 'SHELXL-2018/3 (Sheldrick, 2018)'
_computing_structure_solution 'SHELXS-97 (Sheldrick, 2008)'
_diffrn_ambient_temperature 133(2)
_diffrn_measured_fraction_theta_full 0.991
_diffrn_measured_fraction_theta_max 0.985
_diffrn_measurement_device_type KappaCCD
_diffrn_measurement_method 'phi + omega - scans'
_diffrn_radiation_type MoK\a
_diffrn_radiation_wavelength 0.71073
_diffrn_reflns_av_R_equivalents 0.0728
_diffrn_reflns_av_unetI/netI 0.0556
_diffrn_reflns_Laue_measured_fraction_full 0.991
_diffrn_reflns_Laue_measured_fraction_max 0.985
_diffrn_reflns_limit_h_max 18
_diffrn_reflns_limit_h_min -18
_diffrn_reflns_limit_k_max 22
_diffrn_reflns_limit_k_min -22
_diffrn_reflns_limit_l_max 27
_diffrn_reflns_limit_l_min -27
_diffrn_reflns_number 33921
_diffrn_reflns_point_group_measured_fraction_full 0.991
_diffrn_reflns_point_group_measured_fraction_max 0.985
_diffrn_reflns_theta_full 25.242
_diffrn_reflns_theta_max 27.482
_diffrn_reflns_theta_min 1.507
_exptl_absorpt_coefficient_mu 0.301
_exptl_absorpt_correction_T_max 0.7456
_exptl_absorpt_correction_T_min 0.6315
_exptl_absorpt_correction_type multi-scan
_exptl_absorpt_process_details
; 
 SADABS 2016/2: Krause, L., Herbst-Irmer, R., Sheldrick G.M. & Stalke D., 
 J. Appl. Cryst. 48 (2015) 3-10 
;
_exptl_crystal_colour colourless
_exptl_crystal_density_diffrn 1.214
_exptl_crystal_density_method 'not measured'
_exptl_crystal_description prism
_exptl_crystal_F_000 1968
_exptl_crystal_size_max 0.104
_exptl_crystal_size_mid 0.102
_exptl_crystal_size_min 0.088
_refine_diff_density_max 0.402
_refine_diff_density_min -0.412
_refine_diff_density_rms 0.065
_refine_ls_extinction_method none
_refine_ls_goodness_of_fit_ref 1.177
_refine_ls_hydrogen_treatment constr
_refine_ls_matrix_type full
_refine_ls_number_parameters 557
_refine_ls_number_reflns 11321
_refine_ls_number_restraints 0
_refine_ls_restrained_S_all 1.177
_refine_ls_R_factor_all 0.1019
_refine_ls_R_factor_gt 0.0753
_refine_ls_shift/su_max 0.015
_refine_ls_shift/su_mean 0.000
_refine_ls_structure_factor_coef Fsqd
_refine_ls_weighting_details 'w=1/[\s^2^(Fo^2^)+(0.0249P)^2^+8.4636P] where P=(Fo^2^+2Fc^2^)/3'
_refine_ls_weighting_scheme calc
_refine_ls_wR_factor_gt 0.1442
_refine_ls_wR_factor_ref 0.1564
_reflns_Friedel_coverage 0.000
_reflns_number_gt 8722
_reflns_number_total 11321
_reflns_threshold_expression 'I > 2\s(I)'
_cod_data_source_file d4dt02721c2.cif
_cod_data_source_block FO7221
_cod_original_sg_symbol_H-M 'P 21/n'
_cod_database_code 7717335
_shelx_shelxl_version_number 2018/3
_shelx_space_group_comment
; 
The symmetry employed for this shelxl refinement is uniquely defined 
by the following loop, which should always be used as a source of 
symmetry information in preference to the above space-group names. 
They are only intended as comments. 
;
_shelx_estimated_absorpt_t_min 0.969
_shelx_estimated_absorpt_t_max 0.974

loop_
_space_group_symop_operation_xyz
'x, y, z'
'-x+1/2, y+1/2, -z+1/2'
'-x, -y, -z'
'x-1/2, -y-1/2, z-1/2'

loop_
_atom_site_label
_atom_site_type_symbol
_atom_site_fract_x
_atom_site_fract_y
_atom_site_fract_z
_atom_site_U_iso_or_equiv
_atom_site_adp_type
_atom_site_occupancy
_atom_site_site_symmetry_order
_atom_site_calc_flag
_atom_site_refinement_flags_posn
_atom_site_refinement_flags_adp
_atom_site_refinement_flags_occupancy
_atom_site_disorder_assembly
_atom_site_disorder_group
K1 K 0.58254(5) 0.54543(4) 0.69895(3) 0.02580(15) Uani 1 1 d . . . . .
K2 K 0.42140(5) 0.47750(4) 0.79796(3) 0.02583(15) Uani 1 1 d . . . . .
P1 P 0.68683(6) 0.54839(5) 0.87449(4) 0.02558(18) Uani 1 1 d . . . . .
P2 P 0.31603(5) 0.46747(5) 0.62305(4) 0.02352(17) Uani 1 1 d . . . . .
O1 O 0.60799(15) 0.49877(14) 0.82381(10) 0.0296(5) Uani 1 1 d . . . . .
O2 O 0.39453(14) 0.52119(13) 0.67010(10) 0.0266(5) Uani 1 1 d . . . . .
O3 O 0.61782(19) 0.67095(16) 0.62832(12) 0.0453(6) Uani 1 1 d . . . . .
O4 O 0.59569(18) 0.52056(18) 0.57561(13) 0.0503(7) Uani 1 1 d . . . . .
O5 O 0.60689(19) 0.39328(17) 0.66612(16) 0.0593(9) Uani 1 1 d . . . . .
O6 O 0.40007(17) 0.63795(14) 0.80927(11) 0.0343(5) Uani 1 1 d . . . . .
O7 O 0.40395(17) 0.53186(15) 0.91446(12) 0.0364(6) Uani 1 1 d . . . . .
O8 O 0.38289(18) 0.36898(15) 0.88734(12) 0.0388(6) Uani 1 1 d . . . . .
C1 C 0.7695(2) 0.48279(19) 0.93764(14) 0.0243(6) Uani 1 1 d . . . . .
C2 C 0.7486(2) 0.40355(19) 0.94927(15) 0.0277(7) Uani 1 1 d . . . . .
C3 C 0.8062(2) 0.3642(2) 1.00479(16) 0.0300(7) Uani 1 1 d . . . . .
H3 H 0.790821 0.311341 1.011675 0.036 Uiso 1 1 calc R U . . .
C4 C 0.8853(2) 0.3991(2) 1.05048(16) 0.0325(7) Uani 1 1 d . . . . .
C5 C 0.9058(2) 0.4766(2) 1.03904(16) 0.0307(7) Uani 1 1 d . . . . .
H5 H 0.960439 0.501474 1.068880 0.037 Uiso 1 1 calc R U . . .
C6 C 0.8486(2) 0.5188(2) 0.98511(15) 0.0274(7) Uani 1 1 d . . . . .
C7 C 0.6640(3) 0.3576(2) 0.90531(17) 0.0376(8) Uani 1 1 d . . . . .
H7A H 0.673637 0.349227 0.862348 0.056 Uiso 1 1 calc R U . . .
H7B H 0.603890 0.387015 0.899488 0.056 Uiso 1 1 calc R U . . .
H7C H 0.659701 0.306658 0.925623 0.056 Uiso 1 1 calc R U . . .
C8 C 0.9450(3) 0.3550(3) 1.11105(18) 0.0462(10) Uani 1 1 d . . . . .
H8A H 0.961094 0.302821 1.098205 0.069 Uiso 1 1 calc R U . . .
H8B H 0.907636 0.349682 1.142024 0.069 Uiso 1 1 calc R U . . .
H8C H 1.004855 0.384130 1.132100 0.069 Uiso 1 1 calc R U . . .
C9 C 0.8718(2) 0.6047(2) 0.98013(16) 0.0321(7) Uani 1 1 d . . . . .
H9A H 0.889401 0.613486 0.939917 0.048 Uiso 1 1 calc R U . . .
H9B H 0.926126 0.619751 1.018506 0.048 Uiso 1 1 calc R U . . .
H9C H 0.814878 0.636521 0.978725 0.048 Uiso 1 1 calc R U . . .
C10 C 0.7684(2) 0.57793(19) 0.82399(15) 0.0251(6) Uani 1 1 d . . . . .
C11 C 0.7723(2) 0.65812(18) 0.80753(16) 0.0281(7) Uani 1 1 d . . . . .
C12 C 0.8148(2) 0.6800(2) 0.75997(16) 0.0320(7) Uani 1 1 d . . . . .
H12 H 0.814653 0.733827 0.748415 0.038 Uiso 1 1 calc R U . . .
C13 C 0.8575(2) 0.6260(2) 0.72882(16) 0.0333(8) Uani 1 1 d . . . . .
C14 C 0.8548(2) 0.5472(2) 0.74550(16) 0.0297(7) Uani 1 1 d . . . . .
H14 H 0.883901 0.509269 0.724909 0.036 Uiso 1 1 calc R U . . .
C15 C 0.8105(2) 0.52215(19) 0.79171(15) 0.0266(6) Uani 1 1 d . . . . .
C16 C 0.7341(3) 0.7234(2) 0.84093(19) 0.0394(8) Uani 1 1 d . . . . .
H16A H 0.711518 0.767022 0.810032 0.059 Uiso 1 1 calc R U . . .
H16B H 0.785924 0.741875 0.879483 0.059 Uiso 1 1 calc R U . . .
H16C H 0.680020 0.703649 0.854887 0.059 Uiso 1 1 calc R U . . .
C17 C 0.9065(3) 0.6517(3) 0.67887(19) 0.0491(10) Uani 1 1 d . . . . .
H17A H 0.933805 0.605731 0.663322 0.074 Uiso 1 1 calc R U . . .
H17B H 0.958555 0.688905 0.699487 0.074 Uiso 1 1 calc R U . . .
H17C H 0.858823 0.677020 0.641533 0.074 Uiso 1 1 calc R U . . .
C18 C 0.8099(2) 0.43543(19) 0.80528(17) 0.0329(7) Uani 1 1 d . . . . .
H18A H 0.831770 0.406567 0.772754 0.049 Uiso 1 1 calc R U . . .
H18B H 0.743999 0.418893 0.802380 0.049 Uiso 1 1 calc R U . . .
H18C H 0.853570 0.424397 0.849527 0.049 Uiso 1 1 calc R U . . .
C19 C 0.2302(2) 0.52680(19) 0.55674(14) 0.0245(6) Uani 1 1 d . . . . .
C20 C 0.2451(2) 0.60556(19) 0.54046(15) 0.0256(6) Uani 1 1 d . . . . .
C21 C 0.1845(2) 0.6387(2) 0.48216(15) 0.0290(7) Uani 1 1 d . . . . .
H21 H 0.195390 0.691464 0.471972 0.035 Uiso 1 1 calc R U . . .
C22 C 0.1090(2) 0.5971(2) 0.43866(16) 0.0319(7) Uani 1 1 d . . . . .
C23 C 0.0947(2) 0.5203(2) 0.45479(15) 0.0299(7) Uani 1 1 d . . . . .
H23 H 0.042977 0.491145 0.426014 0.036 Uiso 1 1 calc R U . . .
C24 C 0.1534(2) 0.48436(19) 0.51179(14) 0.0261(6) Uani 1 1 d . . . . .
C25 C 0.3257(2) 0.6573(2) 0.58197(16) 0.0325(7) Uani 1 1 d . . . . .
H25A H 0.387081 0.628457 0.593562 0.049 Uiso 1 1 calc R U . . .
H25B H 0.311306 0.672546 0.622230 0.049 Uiso 1 1 calc R U . . .
H25C H 0.330802 0.704512 0.556983 0.049 Uiso 1 1 calc R U . . .
C26 C 0.0485(3) 0.6334(2) 0.37504(17) 0.0426(9) Uani 1 1 d . . . . .
H26A H 0.078037 0.622317 0.340433 0.064 Uiso 1 1 calc R U . . .
H26B H 0.045041 0.690292 0.380666 0.064 Uiso 1 1 calc R U . . .
H26C H -0.016996 0.611149 0.362579 0.064 Uiso 1 1 calc R U . . .
C27 C 0.1350(2) 0.3986(2) 0.52261(16) 0.0333(7) Uani 1 1 d . . . . .
H27A H 0.081394 0.379253 0.485510 0.050 Uiso 1 1 calc R U . . .
H27B H 0.118096 0.392977 0.563427 0.050 Uiso 1 1 calc R U . . .
H27C H 0.193549 0.368017 0.525899 0.050 Uiso 1 1 calc R U . . .
C28 C 0.2381(2) 0.44068(18) 0.67603(15) 0.0235(6) Uani 1 1 d . . . . .
C29 C 0.2397(2) 0.36214(19) 0.69817(16) 0.0283(7) Uani 1 1 d . . . . .
C30 C 0.1984(2) 0.3426(2) 0.74737(16) 0.0311(7) Uani 1 1 d . . . . .
H30 H 0.201161 0.289730 0.762002 0.037 Uiso 1 1 calc R U . . .
C31 C 0.1540(2) 0.3980(2) 0.77500(16) 0.0328(7) Uani 1 1 d . . . . .
C32 C 0.1507(2) 0.4752(2) 0.75367(15) 0.0289(7) Uani 1 1 d . . . . .
H32 H 0.119908 0.513656 0.772505 0.035 Uiso 1 1 calc R U . . .
C33 C 0.1920(2) 0.49783(18) 0.70483(15) 0.0254(6) Uani 1 1 d . . . . .
C34 C 0.2867(3) 0.2956(2) 0.6712(2) 0.0414(9) Uani 1 1 d . . . . .
H34A H 0.254432 0.290180 0.623823 0.062 Uiso 1 1 calc R U . . .
H34B H 0.280463 0.246461 0.693433 0.062 Uiso 1 1 calc R U . . .
H34C H 0.355508 0.307405 0.679089 0.062 Uiso 1 1 calc R U . . .
C35 C 0.1084(3) 0.3753(2) 0.82767(19) 0.0479(10) Uani 1 1 d . . . . .
H35A H 0.038647 0.385948 0.811716 0.072 Uiso 1 1 calc R U . . .
H35B H 0.138126 0.406004 0.867609 0.072 Uiso 1 1 calc R U . . .
H35C H 0.119098 0.319220 0.837655 0.072 Uiso 1 1 calc R U . . .
C36 C 0.1874(2) 0.58360(19) 0.68611(17) 0.0311(7) Uani 1 1 d . . . . .
H36A H 0.143531 0.590298 0.641252 0.047 Uiso 1 1 calc R U . . .
H36B H 0.252389 0.601928 0.688211 0.047 Uiso 1 1 calc R U . . .
H36C H 0.163494 0.614227 0.716735 0.047 Uiso 1 1 calc R U . . .
C37 C 0.5921(4) 0.7491(3) 0.6375(2) 0.0653(13) Uani 1 1 d . . . . .
H37A H 0.634996 0.785334 0.624007 0.098 Uiso 1 1 calc R U . . .
H37B H 0.598711 0.757672 0.684079 0.098 Uiso 1 1 calc R U . . .
H37C H 0.524822 0.758672 0.610853 0.098 Uiso 1 1 calc R U . . .
C38 C 0.6137(3) 0.6572(3) 0.5621(2) 0.0609(13) Uani 1 1 d . . . . .
H38A H 0.652105 0.697451 0.547775 0.073 Uiso 1 1 calc R U . . .
H38B H 0.545695 0.660708 0.533252 0.073 Uiso 1 1 calc R U . . .
C39 C 0.6532(3) 0.5773(3) 0.5565(2) 0.0638(14) Uani 1 1 d . . . . .
H39A H 0.652023 0.567687 0.510494 0.077 Uiso 1 1 calc R U . . .
H39B H 0.721244 0.573695 0.585202 0.077 Uiso 1 1 calc R U . . .
C40 C 0.6222(3) 0.4416(3) 0.5663(2) 0.0723(17) Uani 1 1 d . . . . .
H40A H 0.693008 0.434779 0.586401 0.087 Uiso 1 1 calc R U . . .
H40B H 0.605745 0.430219 0.518634 0.087 Uiso 1 1 calc R U . . .
C41 C 0.5690(3) 0.3858(3) 0.5975(2) 0.0711(16) Uani 1 1 d . . . . .
H41A H 0.498950 0.398318 0.582969 0.085 Uiso 1 1 calc R U . . .
H41B H 0.577287 0.331236 0.584217 0.085 Uiso 1 1 calc R U . . .
C42 C 0.5476(3) 0.3539(2) 0.6989(3) 0.0693(15) Uani 1 1 d . . . . .
H42A H 0.481579 0.374993 0.683308 0.083 Uiso 1 1 calc R U . . .
H42B H 0.574436 0.362212 0.746485 0.083 Uiso 1 1 calc R U . . .
H42C H 0.546262 0.297559 0.689347 0.083 Uiso 1 1 calc R U . . .
C43 C 0.4610(2) 0.6729(2) 0.77573(17) 0.0342(7) Uani 1 1 d . . . . .
H43A H 0.439308 0.656632 0.729455 0.051 Uiso 1 1 calc R U . . .
H43B H 0.528026 0.655740 0.796297 0.051 Uiso 1 1 calc R U . . .
H43C H 0.457365 0.730160 0.778410 0.051 Uiso 1 1 calc R U . . .
C44 C 0.4281(3) 0.6592(2) 0.87668(17) 0.0384(8) Uani 1 1 d . . . . .
H44A H 0.415686 0.715716 0.881178 0.046 Uiso 1 1 calc R U . . .
H44B H 0.498209 0.649229 0.897337 0.046 Uiso 1 1 calc R U . . .
C45 C 0.3702(3) 0.6108(2) 0.90990(19) 0.0415(9) Uani 1 1 d . . . . .
H45A H 0.377884 0.631823 0.954439 0.050 Uiso 1 1 calc R U . . .
H45B H 0.300577 0.612820 0.884156 0.050 Uiso 1 1 calc R U . . .
C46 C 0.3507(3) 0.4812(3) 0.9439(2) 0.0560(12) Uani 1 1 d . . . . .
H46A H 0.281905 0.479777 0.916446 0.067 Uiso 1 1 calc R U . . .
H46B H 0.353720 0.501419 0.987947 0.067 Uiso 1 1 calc R U . . .
C47 C 0.3922(3) 0.4005(3) 0.95025(18) 0.0502(10) Uani 1 1 d . . . . .
H47A H 0.461536 0.402208 0.976664 0.060 Uiso 1 1 calc R U . . .
H47B H 0.357899 0.366404 0.973360 0.060 Uiso 1 1 calc R U . . .
C48 C 0.4039(3) 0.2876(2) 0.8893(2) 0.0509(10) Uani 1 1 d . . . . .
H48A H 0.359080 0.259057 0.907288 0.076 Uiso 1 1 calc R U . . .
H48B H 0.470646 0.278598 0.917279 0.076 Uiso 1 1 calc R U . . .
H48C H 0.396570 0.268746 0.844647 0.076 Uiso 1 1 calc R U . . .

loop_
_atom_site_aniso_label
_atom_site_aniso_U_11
_atom_site_aniso_U_22
_atom_site_aniso_U_33
_atom_site_aniso_U_23
_atom_site_aniso_U_13
_atom_site_aniso_U_12
K1 0.0215(3) 0.0293(4) 0.0270(3) -0.0022(3) 0.0080(3) -0.0015(3)
K2 0.0206(3) 0.0317(4) 0.0249(3) 0.0006(3) 0.0065(3) -0.0024(3)
P1 0.0176(4) 0.0298(4) 0.0287(4) -0.0003(3) 0.0062(3) 0.0014(3)
P2 0.0172(4) 0.0294(4) 0.0236(4) -0.0006(3) 0.0058(3) 0.0014(3)
O1 0.0190(10) 0.0377(13) 0.0300(12) 0.0022(10) 0.0044(9) -0.0041(9)
O2 0.0173(10) 0.0345(12) 0.0261(11) 0.0026(9) 0.0042(8) -0.0030(9)
O3 0.0429(15) 0.0493(16) 0.0383(14) 0.0047(12) 0.0045(12) -0.0097(13)
O4 0.0296(13) 0.079(2) 0.0423(15) -0.0254(14) 0.0115(12) 0.0043(14)
O5 0.0310(14) 0.0463(17) 0.082(2) -0.0281(15) -0.0102(14) 0.0086(13)
O6 0.0298(12) 0.0350(13) 0.0341(13) -0.0038(10) 0.0042(10) -0.0033(10)
O7 0.0341(13) 0.0451(15) 0.0361(13) -0.0029(11) 0.0198(11) -0.0037(11)
O8 0.0401(14) 0.0402(14) 0.0355(13) 0.0034(11) 0.0107(11) -0.0007(11)
C1 0.0154(13) 0.0332(17) 0.0252(15) -0.0008(13) 0.0077(11) 0.0007(12)
C2 0.0225(15) 0.0336(18) 0.0291(16) -0.0040(13) 0.0109(13) -0.0019(13)
C3 0.0288(17) 0.0297(17) 0.0354(17) 0.0017(14) 0.0156(14) 0.0019(13)
C4 0.0202(15) 0.047(2) 0.0295(17) 0.0062(15) 0.0063(13) 0.0038(14)
C5 0.0203(15) 0.042(2) 0.0287(17) -0.0004(14) 0.0054(13) -0.0014(14)
C6 0.0216(15) 0.0361(18) 0.0263(16) -0.0031(13) 0.0102(13) 0.0000(13)
C7 0.0365(19) 0.0343(19) 0.0381(19) 0.0015(15) 0.0060(16) -0.0092(15)
C8 0.034(2) 0.057(3) 0.042(2) 0.0128(19) 0.0041(16) 0.0027(18)
C9 0.0258(16) 0.0371(19) 0.0317(17) -0.0065(14) 0.0063(14) -0.0067(14)
C10 0.0170(14) 0.0301(16) 0.0262(15) -0.0001(12) 0.0035(12) -0.0031(12)
C11 0.0178(14) 0.0270(16) 0.0349(17) -0.0002(13) 0.0015(13) -0.0028(12)
C12 0.0251(16) 0.0309(18) 0.0349(18) 0.0061(14) 0.0016(14) -0.0055(13)
C13 0.0225(16) 0.045(2) 0.0306(17) 0.0047(15) 0.0061(13) -0.0066(14)
C14 0.0245(16) 0.0343(18) 0.0301(17) -0.0006(14) 0.0081(13) -0.0009(13)
C15 0.0162(14) 0.0311(17) 0.0300(16) 0.0020(13) 0.0037(12) 0.0013(12)
C16 0.0304(18) 0.0269(18) 0.059(2) -0.0036(16) 0.0104(17) -0.0031(14)
C17 0.050(2) 0.058(3) 0.043(2) 0.0096(19) 0.0202(19) -0.006(2)
C18 0.0326(18) 0.0299(18) 0.0394(19) -0.0002(14) 0.0161(15) 0.0010(14)
C19 0.0203(14) 0.0321(17) 0.0229(15) -0.0002(12) 0.0093(12) 0.0017(12)
C20 0.0197(14) 0.0321(17) 0.0256(15) -0.0007(13) 0.0080(12) 0.0010(12)
C21 0.0233(15) 0.0333(18) 0.0310(17) 0.0057(14) 0.0092(13) 0.0040(13)
C22 0.0221(15) 0.048(2) 0.0262(16) 0.0030(14) 0.0080(13) 0.0058(14)
C23 0.0216(15) 0.041(2) 0.0249(16) -0.0047(14) 0.0042(12) -0.0014(14)
C24 0.0190(14) 0.0365(18) 0.0231(15) -0.0019(13) 0.0069(12) 0.0002(13)
C25 0.0287(17) 0.0315(18) 0.0326(17) 0.0044(14) 0.0025(14) -0.0019(14)
C26 0.0312(19) 0.055(2) 0.0357(19) 0.0092(17) 0.0013(15) 0.0052(17)
C27 0.0293(17) 0.0356(19) 0.0321(18) -0.0023(14) 0.0052(14) -0.0026(14)
C28 0.0156(13) 0.0255(15) 0.0263(15) -0.0010(12) 0.0021(11) -0.0012(11)
C29 0.0171(14) 0.0296(17) 0.0346(17) -0.0013(13) 0.0025(13) -0.0034(12)
C30 0.0223(15) 0.0340(18) 0.0328(17) 0.0059(14) 0.0021(13) -0.0064(13)
C31 0.0243(16) 0.041(2) 0.0305(17) 0.0033(14) 0.0039(13) -0.0101(14)
C32 0.0218(15) 0.0369(18) 0.0278(16) -0.0043(14) 0.0071(13) -0.0002(13)
C33 0.0186(14) 0.0288(16) 0.0265(15) -0.0024(13) 0.0036(12) -0.0031(12)
C34 0.038(2) 0.0258(18) 0.066(3) -0.0016(17) 0.0240(19) -0.0019(15)
C35 0.052(2) 0.053(2) 0.044(2) 0.0028(18) 0.0223(19) -0.013(2)
C36 0.0292(17) 0.0300(17) 0.0370(18) -0.0002(14) 0.0145(14) 0.0013(14)
C37 0.067(3) 0.048(3) 0.071(3) 0.009(2) 0.007(3) -0.008(2)
C38 0.048(3) 0.095(4) 0.040(2) 0.018(2) 0.013(2) -0.010(3)
C39 0.035(2) 0.126(5) 0.036(2) -0.002(3) 0.0195(18) 0.002(3)
C40 0.040(2) 0.098(4) 0.069(3) -0.053(3) 0.002(2) 0.022(3)
C41 0.041(2) 0.063(3) 0.088(4) -0.047(3) -0.011(2) 0.016(2)
C42 0.042(2) 0.033(2) 0.106(4) -0.003(2) -0.017(3) 0.0058(19)
C43 0.0305(17) 0.0320(18) 0.0373(19) 0.0031(14) 0.0062(15) 0.0022(14)
C44 0.0312(18) 0.044(2) 0.038(2) -0.0084(16) 0.0086(15) 0.0009(16)
C45 0.037(2) 0.048(2) 0.045(2) -0.0115(17) 0.0212(17) 0.0001(17)
C46 0.070(3) 0.054(3) 0.065(3) -0.007(2) 0.052(2) -0.013(2)
C47 0.063(3) 0.057(3) 0.034(2) 0.0058(18) 0.0205(19) -0.013(2)
C48 0.042(2) 0.042(2) 0.067(3) 0.006(2) 0.015(2) -0.0068(18)

loop_
_atom_type_symbol
_atom_type_description
_atom_type_scat_dispersion_real
_atom_type_scat_dispersion_imag
_atom_type_scat_source
C C 0.0033 0.0016 'International Tables Vol C Tables 4.2.6.8 and 6.1.1.4'
H H 0.0000 0.0000 'International Tables Vol C Tables 4.2.6.8 and 6.1.1.4'
O O 0.0106 0.0060 'International Tables Vol C Tables 4.2.6.8 and 6.1.1.4'
P P 0.1023 0.0942 'International Tables Vol C Tables 4.2.6.8 and 6.1.1.4'
K K 0.2009 0.2494 'International Tables Vol C Tables 4.2.6.8 and 6.1.1.4'

loop_
_geom_angle_atom_site_label_1
_geom_angle_atom_site_label_2
_geom_angle_atom_site_label_3
_geom_angle
_geom_angle_site_symmetry_1
_geom_angle_site_symmetry_3
_geom_angle_publ_flag
O2 K1 O1 90.08(6) . . ?
O2 K1 O4 97.17(7) . . ?
O1 K1 O4 151.50(9) . . ?
O2 K1 O5 89.87(8) . . ?
O1 K1 O5 89.15(9) . . ?
O4 K1 O5 63.46(10) . . ?
O2 K1 O3 110.30(8) . . ?
O1 K1 O3 141.13(8) . . ?
O4 K1 O3 60.80(9) . . ?
O5 K1 O3 122.31(10) . . ?
O2 K1 C10 139.97(7) . . ?
O1 K1 C10 53.36(7) . . ?
O4 K1 C10 122.65(8) . . ?
O5 K1 C10 103.61(8) . . ?
O3 K1 C10 94.12(8) . . ?
O2 K1 C42 72.40(9) . . ?
O1 K1 C42 71.54(11) . . ?
O4 K1 C42 84.42(12) . . ?
O5 K1 C42 25.29(11) . . ?
O3 K1 C42 145.22(12) . . ?
C10 K1 C42 105.10(10) . . ?
O2 K1 C15 152.97(8) . . ?
O1 K1 C15 64.30(7) . . ?
O4 K1 C15 101.81(8) . . ?
O5 K1 C15 81.72(8) . . ?
O3 K1 C15 95.78(8) . . ?
C10 K1 C15 25.06(8) . . ?
C42 K1 C15 90.38(9) . . ?
O2 K1 C41 82.83(10) . . ?
O1 K1 C41 110.69(11) . . ?
O4 K1 C41 43.82(12) . . ?
O5 K1 C41 22.75(11) . . ?
O3 K1 C41 104.62(12) . . ?
C10 K1 C41 122.06(9) . . ?
C42 K1 C41 40.60(14) . . ?
C15 K1 C41 97.73(9) . . ?
O2 K1 C43 64.73(7) . . ?
O1 K1 C43 69.82(7) . . ?
O4 K1 C43 137.87(9) . . ?
O5 K1 C43 146.05(10) . . ?
O3 K1 C43 88.90(8) . . ?
C10 K1 C43 85.32(8) . . ?
C42 K1 C43 120.84(11) . . ?
C15 K1 C43 110.33(8) . . ?
C41 K1 C43 147.52(10) . . ?
O2 K1 C40 98.43(9) . . ?
O1 K1 C40 129.71(11) . . ?
O4 K1 C40 21.94(12) . . ?
O5 K1 C40 41.83(13) . . ?
O3 K1 C40 81.11(12) . . ?
C10 K1 C40 116.85(9) . . ?
C42 K1 C40 64.43(15) . . ?
C15 K1 C40 92.32(9) . . ?
C41 K1 C40 24.85(12) . . ?
C43 K1 C40 156.11(10) . . ?
O2 K1 P1 108.62(5) . . ?
O1 K1 P1 23.78(5) . . ?
O4 K1 P1 151.43(6) . . ?
O5 K1 P1 103.61(7) . . ?
O3 K1 P1 118.18(6) . . ?
C10 K1 P1 31.85(6) . . ?
C42 K1 P1 91.69(9) . . ?
C15 K1 P1 49.81(6) . . ?
C41 K1 P1 126.36(9) . . ?
C43 K1 P1 67.23(6) . . ?
C40 K1 P1 136.48(8) . . ?
O1 K2 O7 98.09(7) . . ?
O1 K2 O2 89.59(7) . . ?
O7 K2 O2 142.10(8) . . ?
O1 K2 O6 88.91(7) . . ?
O7 K2 O6 62.81(7) . . ?
O2 K2 O6 80.42(7) . . ?
O1 K2 O8 110.75(7) . . ?
O7 K2 O8 61.05(7) . . ?
O2 K2 O8 148.38(7) . . ?
O6 K2 O8 122.31(7) . . ?
O1 K2 C28 139.02(8) . . ?
O7 K2 C28 121.75(8) . . ?
O2 K2 C28 53.64(7) . . ?
O6 K2 C28 100.34(7) . . ?
O8 K2 C28 97.78(8) . . ?
O1 K2 C33 153.00(8) . . ?
O7 K2 C33 98.77(8) . . ?
O2 K2 C33 64.35(7) . . ?
O6 K2 C33 80.29(7) . . ?
O8 K2 C33 95.86(8) . . ?
C28 K2 C33 25.19(7) . . ?
O1 K2 C43 71.87(8) . . ?
O7 K2 C43 82.20(8) . . ?
O2 K2 C43 65.01(8) . . ?
O6 K2 C43 23.63(7) . . ?
O8 K2 C43 143.24(8) . . ?
C28 K2 C43 102.26(8) . . ?
C33 K2 C43 89.74(8) . . ?
O1 K2 C29 138.90(8) . . ?
O7 K2 C29 119.16(8) . . ?
O2 K2 C29 72.05(7) . . ?
O6 K2 C29 122.12(7) . . ?
O8 K2 C29 76.87(8) . . ?
C28 K2 C29 24.26(8) . . ?
C33 K2 C29 41.98(8) . . ?
C43 K2 C29 126.52(8) . . ?
O1 K2 C44 84.41(8) . . ?
O7 K2 C44 42.54(8) . . ?
O2 K2 C44 102.27(8) . . ?
O6 K2 C44 22.37(7) . . ?
O8 K2 C44 103.56(8) . . ?
C28 K2 C44 117.53(8) . . ?
C33 K2 C44 93.99(8) . . ?
C43 K2 C44 39.71(8) . . ?
C29 K2 C44 134.58(8) . . ?
O1 K2 C45 100.82(8) . . ?
O7 K2 C45 21.82(8) . . ?
O2 K2 C45 120.29(8) . . ?
O6 K2 C45 41.88(8) . . ?
O8 K2 C45 80.63(8) . . ?
C28 K2 C45 112.70(9) . . ?
C33 K2 C45 87.57(8) . . ?
C43 K2 C45 63.29(9) . . ?
C29 K2 C45 120.25(8) . . ?
C44 K2 C45 24.61(8) . . ?
O1 K2 P2 107.95(5) . . ?
O7 K2 P2 146.66(6) . . ?
O2 K2 P2 24.29(5) . . ?
O6 K2 P2 96.60(5) . . ?
O8 K2 P2 124.25(6) . . ?
C28 K2 P2 31.74(6) . . ?
C33 K2 P2 49.77(5) . . ?
C43 K2 P2 86.43(6) . . ?
C29 K2 P2 47.79(6) . . ?
C44 K2 P2 118.84(6) . . ?
C45 K2 P2 128.69(7) . . ?
O1 P1 C1 110.27(14) . . ?
O1 P1 C10 101.61(13) . . ?
C1 P1 C10 101.21(13) . . ?
O1 P1 K1 44.23(8) . . ?
C1 P1 K1 135.62(10) . . ?
C10 P1 K1 62.96(9) . . ?
O2 P2 C19 110.75(13) . . ?
O2 P2 C28 102.05(12) . . ?
C19 P2 C28 101.71(13) . . ?
O2 P2 K2 46.21(8) . . ?
C19 P2 K2 137.40(10) . . ?
C28 P2 K2 61.78(9) . . ?
P1 O1 K2 135.35(12) . . ?
P1 O1 K1 111.99(11) . . ?
K2 O1 K1 90.85(7) . . ?
P2 O2 K1 137.62(12) . . ?
P2 O2 K2 109.50(10) . . ?
K1 O2 K2 89.45(6) . . ?
C37 O3 C38 111.3(3) . . ?
C37 O3 K1 123.6(3) . . ?
C38 O3 K1 117.4(3) . . ?
C39 O4 C40 113.2(3) . . ?
C39 O4 K1 113.3(2) . . ?
C40 O4 K1 112.5(3) . . ?
C41 O5 C42 111.6(4) . . ?
C41 O5 K1 108.3(2) . . ?
C42 O5 K1 100.0(2) . . ?
C44 O6 C43 112.1(3) . . ?
C44 O6 K2 109.6(2) . . ?
C43 O6 K2 105.33(18) . . ?
C45 O7 C46 112.3(3) . . ?
C45 O7 K2 112.5(2) . . ?
C46 O7 K2 114.2(2) . . ?
C47 O8 C48 112.8(3) . . ?
C47 O8 K2 114.3(2) . . ?
C48 O8 K2 124.9(2) . . ?
C6 C1 C2 117.1(3) . . ?
C6 C1 P1 117.0(2) . . ?
C2 C1 P1 124.6(2) . . ?
C3 C2 C1 120.1(3) . . ?
C3 C2 C7 116.0(3) . . ?
C1 C2 C7 124.0(3) . . ?
C4 C3 C2 122.7(3) . . ?
C4 C3 H3 118.7 . . ?
C2 C3 H3 118.7 . . ?
C3 C4 C5 117.2(3) . . ?
C3 C4 C8 121.2(3) . . ?
C5 C4 C8 121.6(3) . . ?
C4 C5 C6 122.0(3) . . ?
C4 C5 H5 119.0 . . ?
C6 C5 H5 119.0 . . ?
C5 C6 C1 120.8(3) . . ?
C5 C6 C9 117.9(3) . . ?
C1 C6 C9 121.2(3) . . ?
C2 C7 H7A 109.5 . . ?
C2 C7 H7B 109.5 . . ?
H7A C7 H7B 109.5 . . ?
C2 C7 H7C 109.5 . . ?
H7A C7 H7C 109.5 . . ?
H7B C7 H7C 109.5 . . ?
C4 C8 H8A 109.5 . . ?
C4 C8 H8B 109.5 . . ?
H8A C8 H8B 109.5 . . ?
C4 C8 H8C 109.5 . . ?
H8A C8 H8C 109.5 . . ?
H8B C8 H8C 109.5 . . ?
C6 C9 H9A 109.5 . . ?
C6 C9 H9B 109.5 . . ?
H9A C9 H9B 109.5 . . ?
C6 C9 H9C 109.5 . . ?
H9A C9 H9C 109.5 . . ?
H9B C9 H9C 109.5 . . ?
C11 C10 C15 118.0(3) . . ?
C11 C10 P1 118.4(2) . . ?
C15 C10 P1 122.4(2) . . ?
C11 C10 K1 92.70(18) . . ?
C15 C10 K1 81.77(17) . . ?
P1 C10 K1 85.19(10) . . ?
C12 C11 C10 119.9(3) . . ?
C12 C11 C16 117.1(3) . . ?
C10 C11 C16 122.9(3) . . ?
C13 C12 C11 122.5(3) . . ?
C13 C12 H12 118.8 . . ?
C11 C12 H12 118.8 . . ?
C12 C13 C14 117.6(3) . . ?
C12 C13 C17 121.4(3) . . ?
C14 C13 C17 121.0(3) . . ?
C13 C14 C15 122.0(3) . . ?
C13 C14 H14 119.0 . . ?
C15 C14 H14 119.0 . . ?
C14 C15 C10 119.9(3) . . ?
C14 C15 C18 117.8(3) . . ?
C10 C15 C18 122.3(3) . . ?
C14 C15 K1 97.60(19) . . ?
C10 C15 K1 73.17(16) . . ?
C18 C15 K1 99.70(19) . . ?
C11 C16 H16A 109.5 . . ?
C11 C16 H16B 109.5 . . ?
H16A C16 H16B 109.5 . . ?
C11 C16 H16C 109.5 . . ?
H16A C16 H16C 109.5 . . ?
H16B C16 H16C 109.5 . . ?
C13 C17 H17A 109.5 . . ?
C13 C17 H17B 109.5 . . ?
H17A C17 H17B 109.5 . . ?
C13 C17 H17C 109.5 . . ?
H17A C17 H17C 109.5 . . ?
H17B C17 H17C 109.5 . . ?
C15 C18 H18A 109.5 . . ?
C15 C18 H18B 109.5 . . ?
H18A C18 H18B 109.5 . . ?
C15 C18 H18C 109.5 . . ?
H18A C18 H18C 109.5 . . ?
H18B C18 H18C 109.5 . . ?
C20 C19 C24 117.5(3) . . ?
C20 C19 P2 125.5(2) . . ?
C24 C19 P2 115.9(2) . . ?
C21 C20 C19 119.8(3) . . ?
C21 C20 C25 116.4(3) . . ?
C19 C20 C25 123.8(3) . . ?
C22 C21 C20 122.5(3) . . ?
C22 C21 H21 118.8 . . ?
C20 C21 H21 118.8 . . ?
C23 C22 C21 117.5(3) . . ?
C23 C22 C26 121.5(3) . . ?
C21 C22 C26 120.9(3) . . ?
C22 C23 C24 122.3(3) . . ?
C22 C23 H23 118.9 . . ?
C24 C23 H23 118.9 . . ?
C23 C24 C19 120.4(3) . . ?
C23 C24 C27 117.9(3) . . ?
C19 C24 C27 121.7(3) . . ?
C20 C25 H25A 109.5 . . ?
C20 C25 H25B 109.5 . . ?
H25A C25 H25B 109.5 . . ?
C20 C25 H25C 109.5 . . ?
H25A C25 H25C 109.5 . . ?
H25B C25 H25C 109.5 . . ?
C22 C26 H26A 109.5 . . ?
C22 C26 H26B 109.5 . . ?
H26A C26 H26B 109.5 . . ?
C22 C26 H26C 109.5 . . ?
H26A C26 H26C 109.5 . . ?
H26B C26 H26C 109.5 . . ?
C24 C27 H27A 109.5 . . ?
C24 C27 H27B 109.5 . . ?
H27A C27 H27B 109.5 . . ?
C24 C27 H27C 109.5 . . ?
H27A C27 H27C 109.5 . . ?
H27B C27 H27C 109.5 . . ?
C29 C28 C33 117.6(3) . . ?
C29 C28 P2 118.5(2) . . ?
C33 C28 P2 122.8(2) . . ?
C29 C28 K2 89.38(18) . . ?
C33 C28 K2 84.04(17) . . ?
P2 C28 K2 86.49(10) . . ?
C30 C29 C28 120.5(3) . . ?
C30 C29 C34 116.8(3) . . ?
C28 C29 C34 122.6(3) . . ?
C30 C29 K2 95.4(2) . . ?
C28 C29 K2 66.36(16) . . ?
C34 C29 K2 108.1(2) . . ?
C31 C30 C29 121.7(3) . . ?
C31 C30 H30 119.2 . . ?
C29 C30 H30 119.2 . . ?
C30 C31 C32 118.9(3) . . ?
C30 C31 C35 120.8(3) . . ?
C32 C31 C35 120.4(3) . . ?
C31 C32 C33 121.6(3) . . ?
C31 C32 H32 119.2 . . ?
C33 C32 H32 119.2 . . ?
C32 C33 C28 119.8(3) . . ?
C32 C33 C36 117.9(3) . . ?
C28 C33 C36 122.3(3) . . ?
C32 C33 K2 95.93(19) . . ?
C28 C33 K2 70.77(16) . . ?
C36 C33 K2 102.27(18) . . ?
C29 C34 H34A 109.5 . . ?
C29 C34 H34B 109.5 . . ?
H34A C34 H34B 109.5 . . ?
C29 C34 H34C 109.5 . . ?
H34A C34 H34C 109.5 . . ?
H34B C34 H34C 109.5 . . ?
C31 C35 H35A 109.5 . . ?
C31 C35 H35B 109.5 . . ?
H35A C35 H35B 109.5 . . ?
C31 C35 H35C 109.5 . . ?
H35A C35 H35C 109.5 . . ?
H35B C35 H35C 109.5 . . ?
C33 C36 H36A 109.5 . . ?
C33 C36 H36B 109.5 . . ?
H36A C36 H36B 109.5 . . ?
C33 C36 H36C 109.5 . . ?
H36A C36 H36C 109.5 . . ?
H36B C36 H36C 109.5 . . ?
O3 C37 H37A 109.5 . . ?
O3 C37 H37B 109.5 . . ?
H37A C37 H37B 109.5 . . ?
O3 C37 H37C 109.5 . . ?
H37A C37 H37C 109.5 . . ?
H37B C37 H37C 109.5 . . ?
O3 C38 C39 109.4(4) . . ?
O3 C38 H38A 109.8 . . ?
C39 C38 H38A 109.8 . . ?
O3 C38 H38B 109.8 . . ?
C39 C38 H38B 109.8 . . ?
H38A C38 H38B 108.2 . . ?
O4 C39 C38 108.8(3) . . ?
O4 C39 H39A 109.9 . . ?
C38 C39 H39A 109.9 . . ?
O4 C39 H39B 109.9 . . ?
C38 C39 H39B 109.9 . . ?
H39A C39 H39B 108.3 . . ?
O4 C40 C41 109.6(3) . . ?
O4 C40 K1 45.59(19) . . ?
C41 C40 K1 74.2(2) . . ?
O4 C40 H40A 109.7 . . ?
C41 C40 H40A 109.7 . . ?
K1 C40 H40A 96.5 . . ?
O4 C40 H40B 109.7 . . ?
C41 C40 H40B 109.7 . . ?
K1 C40 H40B 151.0 . . ?
H40A C40 H40B 108.2 . . ?
O5 C41 C40 108.5(4) . . ?
O5 C41 K1 48.97(18) . . ?
C40 C41 K1 81.0(2) . . ?
O5 C41 H41A 110.0 . . ?
C40 C41 H41A 110.0 . . ?
K1 C41 H41A 83.2 . . ?
O5 C41 H41B 110.0 . . ?
C40 C41 H41B 110.0 . . ?
K1 C41 H41B 159.0 . . ?
H41A C41 H41B 108.4 . . ?
O5 C42 K1 54.70(18) . . ?
O5 C42 H42A 109.5 . . ?
K1 C42 H42A 76.8 . . ?
O5 C42 H42B 109.5 . . ?
K1 C42 H42B 81.1 . . ?
H42A C42 H42B 109.5 . . ?
O5 C42 H42C 109.5 . . ?
K1 C42 H42C 163.9 . . ?
H42A C42 H42C 109.5 . . ?
H42B C42 H42C 109.5 . . ?
O6 C43 K2 51.05(15) . . ?
O6 C43 K1 117.1(2) . . ?
K2 C43 K1 66.07(6) . . ?
O6 C43 H43A 109.5 . . ?
K2 C43 H43A 81.4 . . ?
K1 C43 H43A 53.5 . . ?
O6 C43 H43B 109.5 . . ?
K2 C43 H43B 80.5 . . ?
K1 C43 H43B 56.8 . . ?
H43A C43 H43B 109.5 . . ?
O6 C43 H43C 109.5 . . ?
K2 C43 H43C 160.5 . . ?
K1 C43 H43C 133.4 . . ?
H43A C43 H43C 109.5 . . ?
H43B C43 H43C 109.5 . . ?
O6 C44 C45 108.2(3) . . ?
O6 C44 K2 48.04(16) . . ?
C45 C44 K2 78.8(2) . . ?
O6 C44 H44A 110.1 . . ?
C45 C44 H44A 110.0 . . ?
K2 C44 H44A 157.7 . . ?
O6 C44 H44B 110.0 . . ?
C45 C44 H44B 110.1 . . ?
K2 C44 H44B 86.3 . . ?
H44A C44 H44B 108.4 . . ?
O7 C45 C44 108.6(3) . . ?
O7 C45 K2 45.65(15) . . ?
C44 C45 K2 76.59(19) . . ?
O7 C45 H45A 110.0 . . ?
C44 C45 H45A 110.0 . . ?
K2 C45 H45A 153.7 . . ?
O7 C45 H45B 110.0 . . ?
C44 C45 H45B 110.0 . . ?
K2 C45 H45B 92.2 . . ?
H45A C45 H45B 108.3 . . ?
O7 C46 C47 109.9(3) . . ?
O7 C46 H46A 109.7 . . ?
C47 C46 H46A 109.7 . . ?
O7 C46 H46B 109.7 . . ?
C47 C46 H46B 109.7 . . ?
H46A C46 H46B 108.2 . . ?
O8 C47 C46 110.3(3) . . ?
O8 C47 H47A 109.6 . . ?
C46 C47 H47A 109.6 . . ?
O8 C47 H47B 109.6 . . ?
C46 C47 H47B 109.6 . . ?
H47A C47 H47B 108.1 . . ?
O8 C48 H48A 109.5 . . ?
O8 C48 H48B 109.5 . . ?
H48A C48 H48B 109.5 . . ?
O8 C48 H48C 109.5 . . ?
H48A C48 H48C 109.5 . . ?
H48B C48 H48C 109.5 . . ?

loop_
_geom_bond_atom_site_label_1
_geom_bond_atom_site_label_2
_geom_bond_distance
_geom_bond_site_symmetry_2
_geom_bond_publ_flag
K1 O2 2.636(2) . ?
K1 O1 2.697(2) . ?
K1 O4 2.732(3) . ?
K1 O5 2.736(3) . ?
K1 O3 2.754(3) . ?
K1 C10 3.204(3) . ?
K1 C42 3.301(4) . ?
K1 C15 3.313(3) . ?
K1 C41 3.444(4) . ?
K1 C43 3.506(4) . ?
K1 C40 3.534(4) . ?
K1 P1 3.5846(11) . ?
K2 O1 2.615(2) . ?
K2 O7 2.739(2) . ?
K2 O2 2.740(2) . ?
K2 O6 2.769(2) . ?
K2 O8 2.833(2) . ?
K2 C28 3.158(3) . ?
K2 C33 3.327(3) . ?
K2 C43 3.434(4) . ?
K2 C29 3.447(3) . ?
K2 C44 3.508(4) . ?
K2 C45 3.538(4) . ?
K2 P2 3.5777(10) . ?
P1 O1 1.559(2) . ?
P1 C1 1.873(3) . ?
P1 C10 1.898(3) . ?
P2 O2 1.561(2) . ?
P2 C19 1.868(3) . ?
P2 C28 1.886(3) . ?
O3 C37 1.413(5) . ?
O3 C38 1.417(5) . ?
O4 C39 1.418(5) . ?
O4 C40 1.429(5) . ?
O5 C41 1.403(5) . ?
O5 C42 1.432(6) . ?
O6 C44 1.417(4) . ?
O6 C43 1.427(4) . ?
O7 C45 1.424(4) . ?
O7 C46 1.427(4) . ?
O8 C47 1.414(4) . ?
O8 C48 1.418(5) . ?
C1 C6 1.415(4) . ?
C1 C2 1.422(4) . ?
C2 C3 1.394(4) . ?
C2 C7 1.514(4) . ?
C3 C4 1.390(5) . ?
C3 H3 0.9500 . ?
C4 C5 1.390(5) . ?
C4 C8 1.515(5) . ?
C5 C6 1.394(4) . ?
C5 H5 0.9500 . ?
C6 C9 1.512(5) . ?
C7 H7A 0.9800 . ?
C7 H7B 0.9800 . ?
C7 H7C 0.9800 . ?
C8 H8A 0.9800 . ?
C8 H8B 0.9800 . ?
C8 H8C 0.9800 . ?
C9 H9A 0.9800 . ?
C9 H9B 0.9800 . ?
C9 H9C 0.9800 . ?
C10 C11 1.416(4) . ?
C10 C15 1.418(4) . ?
C11 C12 1.392(5) . ?
C11 C16 1.516(5) . ?
C12 C13 1.387(5) . ?
C12 H12 0.9500 . ?
C13 C14 1.392(5) . ?
C13 C17 1.517(5) . ?
C14 C15 1.400(4) . ?
C14 H14 0.9500 . ?
C15 C18 1.506(4) . ?
C16 H16A 0.9800 . ?
C16 H16B 0.9800 . ?
C16 H16C 0.9800 . ?
C17 H17A 0.9800 . ?
C17 H17B 0.9800 . ?
C17 H17C 0.9800 . ?
C18 H18A 0.9800 . ?
C18 H18B 0.9800 . ?
C18 H18C 0.9800 . ?
C19 C20 1.419(4) . ?
C19 C24 1.423(4) . ?
C20 C21 1.402(4) . ?
C20 C25 1.513(4) . ?
C21 C22 1.391(5) . ?
C21 H21 0.9500 . ?
C22 C23 1.384(5) . ?
C22 C26 1.504(4) . ?
C23 C24 1.394(4) . ?
C23 H23 0.9500 . ?
C24 C27 1.516(5) . ?
C25 H25A 0.9800 . ?
C25 H25B 0.9800 . ?
C25 H25C 0.9800 . ?
C26 H26A 0.9800 . ?
C26 H26B 0.9800 . ?
C26 H26C 0.9800 . ?
C27 H27A 0.9800 . ?
C27 H27B 0.9800 . ?
C27 H27C 0.9800 . ?
C28 C29 1.417(4) . ?
C28 C33 1.424(4) . ?
C29 C30 1.401(4) . ?
C29 C34 1.524(5) . ?
C30 C31 1.374(5) . ?
C30 H30 0.9500 . ?
C31 C32 1.387(5) . ?
C31 C35 1.520(5) . ?
C32 C33 1.407(4) . ?
C32 H32 0.9500 . ?
C33 C36 1.511(4) . ?
C34 H34A 0.9800 . ?
C34 H34B 0.9800 . ?
C34 H34C 0.9800 . ?
C35 H35A 0.9800 . ?
C35 H35B 0.9800 . ?
C35 H35C 0.9800 . ?
C36 H36A 0.9800 . ?
C36 H36B 0.9800 . ?
C36 H36C 0.9800 . ?
C37 H37A 0.9800 . ?
C37 H37B 0.9800 . ?
C37 H37C 0.9800 . ?
C38 C39 1.495(7) . ?
C38 H38A 0.9900 . ?
C38 H38B 0.9900 . ?
C39 H39A 0.9900 . ?
C39 H39B 0.9900 . ?
C40 C41 1.504(8) . ?
C40 H40A 0.9900 . ?
C40 H40B 0.9900 . ?
C41 H41A 0.9900 . ?
C41 H41B 0.9900 . ?
C42 H42A 0.9800 . ?
C42 H42B 0.9800 . ?
C42 H42C 0.9800 . ?
C43 H43A 0.9800 . ?
C43 H43B 0.9800 . ?
C43 H43C 0.9800 . ?
C44 C45 1.502(5) . ?
C44 H44A 0.9900 . ?
C44 H44B 0.9900 . ?
C45 H45A 0.9900 . ?
C45 H45B 0.9900 . ?
C46 C47 1.489(6) . ?
C46 H46A 0.9900 . ?
C46 H46B 0.9900 . ?
C47 H47A 0.9900 . ?
C47 H47B 0.9900 . ?
C48 H48A 0.9800 . ?
C48 H48B 0.9800 . ?
C48 H48C 0.9800 . ?
